data_7007754
loop_
_publ_author_name
'Casanova, Massimo'
'Zangrando, Ennio'
'Munini, Fabio'
'Iengo, Elisabetta'
'Alessio, Enzo'

_publ_section_title
;
 fac-[Re(CO)3(dmso-O)3](CF3SO3): a new versatile and efficient Re(I)
 precursor for the preparation of mono and polynuclear compounds
 containing fac-[Re(CO)3]+ fragments.
;
_journal_issue 42
_journal_name_full 'Dalton transactions (Cambridge, England : 2003)'
_journal_page_first 5033
_journal_page_last 5045
_journal_paper_doi 10.1039/b609853c
_journal_year 2006
_chemical_formula_moiety 'C32 H20 N4 O16 Re4, O C4 H 10'
_chemical_formula_sum 'C36 H30 N4 O17 Re4'
_chemical_formula_weight 1535.44
_chemical_name_common
;
bis(bis(tricarbonyl-rhenium(i))-(mu-hydroxo)-(4,4'-
bipyridine,N,N') )-diethylether solvate
;
_chemical_name_systematic
;
bis[bis(tricarbonyl-rhenium(I))-(mu-hydroxo)-(4,4'-bipyridine,N,N') ]-
diethylether solvate
;
_space_group_IT_number 14
_symmetry_cell_setting monoclinic
_symmetry_space_group_name_Hall '-P 2yn'
_symmetry_space_group_name_H-M 'P 1 21/n 1'
_atom_sites_solution_hydrogens geom
_atom_sites_solution_primary direct
_atom_sites_solution_secondary difmap
_audit_creation_method SHELXL-97
_cell_angle_alpha 90.00
_cell_angle_beta 97.38(3)
_cell_angle_gamma 90.00
_cell_formula_units_Z 2
_cell_length_a 9.234(3)
_cell_length_b 18.285(4)
_cell_length_c 14.514(4)
_cell_measurement_temperature 170(2)
_cell_volume 2430.3(12)
_computing_cell_refinement 'Mosflm (Acta Cryst. D50, 760, 1994)'
_computing_data_collection 'Nonius Xpress'
_computing_data_reduction 'Scala (Acta Cryst. D50, 760, 1994)'
_computing_molecular_graphics 'Ortep3/windows (Farrugia,1997)'
_computing_publication_material 'Wingx 1.70.00 (Farrugia, 1999)'
_computing_structure_refinement 'SHELX97 (Sheldrick, 1998)'
_computing_structure_solution 'SHELX97 (Sheldrick, 1998)'
_diffrn_ambient_temperature 170(2)
_diffrn_measured_fraction_theta_full 0.995
_diffrn_measured_fraction_theta_max 0.995
_diffrn_measurement_device_type 'image plate dip1030'
_diffrn_measurement_method 'laser scanner'
_diffrn_radiation_monochromator graphite
_diffrn_radiation_source 'fine-focus sealed tube'
_diffrn_radiation_type MoK\a
_diffrn_radiation_wavelength 0.71073
_diffrn_reflns_av_R_equivalents 0.0772
_diffrn_reflns_av_sigmaI/netI 0.1015
_diffrn_reflns_limit_h_max 11
_diffrn_reflns_limit_h_min -11
_diffrn_reflns_limit_k_max 22
_diffrn_reflns_limit_k_min -22
_diffrn_reflns_limit_l_max 17
_diffrn_reflns_limit_l_min -17
_diffrn_reflns_number 23278
_diffrn_reflns_theta_full 26.02
_diffrn_reflns_theta_max 26.02
_diffrn_reflns_theta_min 2.64
_exptl_absorpt_coefficient_mu 9.996
_exptl_absorpt_correction_T_max 0.3662
_exptl_absorpt_correction_T_min 0.0711
_exptl_absorpt_correction_type refdelf
_exptl_absorpt_process_details
;
Parkin S,Moezzi B & Hope H, (1995) J. Appl. Cryst. 28, 53-56
Linear fit to sin(theta)/lambda - 12 parameters
;
_exptl_crystal_colour yellow
_exptl_crystal_density_diffrn 2.098
_exptl_crystal_density_method 'not measured'
_exptl_crystal_F_000 1420
_exptl_crystal_size_max 0.45
_exptl_crystal_size_mid 0.15
_exptl_crystal_size_min 0.10
_refine_diff_density_max 1.693
_refine_diff_density_min -1.587
_refine_diff_density_rms 0.285
_refine_ls_extinction_method none
_refine_ls_goodness_of_fit_ref 0.991
_refine_ls_hydrogen_treatment constr
_refine_ls_matrix_type full
_refine_ls_number_parameters 279
_refine_ls_number_reflns 4762
_refine_ls_number_restraints 3
_refine_ls_restrained_S_all 0.991
_refine_ls_R_factor_all 0.1148
_refine_ls_R_factor_gt 0.0672
_refine_ls_shift/su_max 0.000
_refine_ls_shift/su_mean 0.000
_refine_ls_structure_factor_coef Fsqd
_refine_ls_weighting_details 'calc w=1/[\s^2^(Fo^2^)+(0.1127P)^2^] where P=(Fo^2^+2Fc^2^)/3'
_refine_ls_weighting_scheme calc
_refine_ls_wR_factor_gt 0.1737
_refine_ls_wR_factor_ref 0.2052
_reflns_number_gt 2782
_reflns_number_total 4762
_reflns_threshold_expression >2sigma(I)
_cod_data_source_file b609853c.txt
_cod_data_source_block 15
_cod_depositor_comments
;
The following automatic conversions were performed:
'_symmetry_cell_setting' value 'Monoclinic' changed to 'monoclinic'
according to '/home/saulius/struct/CIF-dictionaries/cif_core.dic'
dictionary named 'cif_core.dic' version 2.4.1 from 2010-06-29.

Automatic conversion script
Id: cif_fix_enum 1527 2010-12-29 10:47:43Z saulius 
;
_cod_original_sg_symbol_H-M 'P 21/n'
_cod_database_code 7007754

loop_
_symmetry_equiv_pos_as_xyz
'x, y, z'
'-x+1/2, y+1/2, -z+1/2'
'-x, -y, -z'
'x-1/2, -y-1/2, z-1/2'

loop_
_atom_site_label
_atom_site_type_symbol
_atom_site_fract_x
_atom_site_fract_y
_atom_site_fract_z
_atom_site_U_iso_or_equiv
_atom_site_adp_type
_atom_site_occupancy
_atom_site_symmetry_multiplicity
_atom_site_calc_flag
_atom_site_refinement_flags
_atom_site_disorder_assembly
_atom_site_disorder_group
Re1 Re 0.55182(7) 0.22973(3) 0.30057(5) 0.0633(3) Uani 1 1 d D . .
Re2 Re 0.19145(8) 0.21834(4) 0.21674(5) 0.0660(3) Uani 1 1 d D . .
O7 O 0.3639(12) 0.1633(6) 0.3046(8) 0.067(3) Uani 1 1 d D . .
H71 H 0.343(3) 0.156(11) 0.356(3) 0.101 Uiso 1 1 d D . .
O8 O 0.3947(13) 0.2599(6) 0.1837(9) 0.067(3) Uani 1 1 d D . .
H81 H 0.41(2) 0.303(2) 0.190(13) 0.081 Uiso 1 1 d D . .
N1 N 0.6054(14) 0.1428(7) 0.2027(9) 0.060(3) Uani 1 1 d . . .
N2 N 0.7663(14) -0.1339(7) -0.1128(10) 0.063(3) Uani 1 1 d . . .
C7 C 0.584(2) 0.0719(9) 0.2178(14) 0.079(5) Uani 1 1 d . . .
H7 H 0.5415 0.0588 0.2715 0.095 Uiso 1 1 calc R . .
C8 C 0.6199(18) 0.0179(8) 0.1625(14) 0.072(5) Uani 1 1 d . . .
H8 H 0.6016 -0.0315 0.1777 0.087 Uiso 1 1 calc R . .
C9 C 0.6822(17) 0.0335(7) 0.0842(11) 0.058(4) Uani 1 1 d . . .
C10 C 0.7160(19) 0.1052(9) 0.0710(13) 0.068(4) Uani 1 1 d . . .
H10 H 0.7675 0.1189 0.0211 0.082 Uiso 1 1 calc R . .
C11 C 0.6757(19) 0.1563(9) 0.1294(12) 0.069(5) Uani 1 1 d . . .
H11 H 0.6989 0.2058 0.1177 0.083 Uiso 1 1 calc R . .
C12 C 0.822(2) -0.0668(10) -0.1175(14) 0.082(6) Uani 1 1 d . . .
H12 H 0.8769 -0.0550 -0.1663 0.099 Uiso 1 1 calc R . .
C13 C 0.798(2) -0.0116(10) -0.0493(15) 0.085(6) Uani 1 1 d . . .
H13 H 0.8411 0.0353 -0.0527 0.103 Uiso 1 1 calc R . .
C14 C 0.7151(18) -0.0264(8) 0.0204(12) 0.062(4) Uani 1 1 d . . .
C15 C 0.6600(19) -0.0961(9) 0.0209(12) 0.070(5) Uani 1 1 d . . .
H15 H 0.6011 -0.1090 0.0675 0.085 Uiso 1 1 calc R . .
C16 C 0.687(2) -0.1480(8) -0.0436(12) 0.067(4) Uani 1 1 d . . .
H16 H 0.6480 -0.1957 -0.0388 0.081 Uiso 1 1 calc R . .
O1 O 0.7529(16) 0.1668(7) 0.4663(11) 0.092(4) Uani 1 1 d . . .
O2 O 0.8109(14) 0.3259(7) 0.2664(10) 0.082(4) Uani 1 1 d . . .
O3 O 0.4757(13) 0.3505(6) 0.4345(9) 0.078(4) Uani 1 1 d . . .
O4 O -0.0613(13) 0.1353(8) 0.2838(10) 0.088(4) Uani 1 1 d . . .
O5 O -0.0296(18) 0.2905(8) 0.0736(11) 0.097(4) Uani 1 1 d . . .
O6 O 0.1331(14) 0.3404(8) 0.3543(10) 0.092(4) Uani 1 1 d . . .
C1 C 0.674(2) 0.1913(11) 0.3994(14) 0.075(5) Uani 1 1 d . . .
C2 C 0.715(2) 0.2899(9) 0.2821(13) 0.069(5) Uani 1 1 d . . .
C3 C 0.5048(17) 0.3073(10) 0.3820(15) 0.075(5) Uani 1 1 d . . .
C4 C 0.033(2) 0.1690(9) 0.2565(14) 0.075(5) Uani 1 1 d . . .
C5 C 0.060(3) 0.2634(9) 0.1300(14) 0.077(5) Uani 1 1 d . . .
C6 C 0.1555(18) 0.2958(12) 0.3018(19) 0.089(6) Uani 1 1 d . . .
C1S C 1.122(5) 0.134(3) 0.534(4) 0.120(16) Uiso 0.50 1 d P . .
H21 H 1.1866 0.1080 0.4967 0.180 Uiso 0.50 1 calc PR . .
H22 H 1.1779 0.1706 0.5728 0.180 Uiso 0.50 1 calc PR . .
H23 H 1.0440 0.1582 0.4927 0.180 Uiso 0.50 1 calc PR . .
C2S C 1.063(6) 0.087(3) 0.587(4) 0.121(17) Uiso 0.50 1 d P . .
H24 H 1.0162 0.0495 0.5444 0.145 Uiso 0.50 1 calc PR . .
H25 H 1.1476 0.0622 0.6238 0.145 Uiso 0.50 1 calc PR . .
O1S O 0.973(4) 0.0986(18) 0.646(3) 0.119(10) Uiso 0.50 1 d P . .
C3S C 0.878(5) 0.055(2) 0.671(3) 0.087(11) Uiso 0.50 1 d P . .
H26 H 0.9225 0.0069 0.6603 0.105 Uiso 0.50 1 calc PR . .
H27 H 0.8942 0.0612 0.7395 0.105 Uiso 0.50 1 calc PR . .
C4S C 0.754(6) 0.041(3) 0.659(5) 0.15(2) Uiso 0.50 1 d P . .
H28 H 0.7319 0.0039 0.7047 0.231 Uiso 0.50 1 calc PR . .
H29 H 0.7284 0.0209 0.5963 0.231 Uiso 0.50 1 calc PR . .
H30 H 0.6961 0.0847 0.6662 0.231 Uiso 0.50 1 calc PR . .

loop_
_atom_site_aniso_label
_atom_site_aniso_U_11
_atom_site_aniso_U_22
_atom_site_aniso_U_33
_atom_site_aniso_U_23
_atom_site_aniso_U_13
_atom_site_aniso_U_12
Re1 0.0614(4) 0.0601(4) 0.0729(5) -0.0063(3) 0.0252(3) 0.0035(3)
Re2 0.0623(4) 0.0617(4) 0.0784(5) -0.0085(3) 0.0260(4) 0.0036(3)
O7 0.072(7) 0.059(6) 0.077(8) -0.005(6) 0.032(6) 0.005(5)
O8 0.068(7) 0.065(6) 0.074(8) -0.007(6) 0.025(6) -0.010(6)
N1 0.062(8) 0.064(7) 0.056(8) -0.005(6) 0.020(6) 0.001(6)
N2 0.066(8) 0.057(7) 0.071(10) 0.008(6) 0.031(7) 0.005(6)
C7 0.106(14) 0.052(9) 0.091(14) -0.004(8) 0.061(11) 0.008(9)
C8 0.076(11) 0.046(8) 0.102(14) -0.002(8) 0.038(10) -0.004(7)
C9 0.068(10) 0.045(7) 0.065(10) -0.005(6) 0.031(8) 0.006(7)
C10 0.080(11) 0.061(9) 0.068(11) -0.006(8) 0.026(9) 0.006(8)
C11 0.082(12) 0.066(9) 0.066(11) 0.006(8) 0.038(9) -0.008(8)
C12 0.096(14) 0.072(11) 0.089(14) -0.012(9) 0.052(11) -0.015(10)
C13 0.089(14) 0.064(10) 0.113(17) -0.001(10) 0.047(13) -0.005(9)
C14 0.068(10) 0.056(8) 0.062(11) -0.001(7) 0.013(8) -0.012(7)
C15 0.086(12) 0.078(11) 0.055(11) 0.007(8) 0.039(9) -0.007(9)
C16 0.087(12) 0.048(8) 0.071(12) -0.001(7) 0.026(9) 0.001(8)
O1 0.093(10) 0.093(9) 0.094(11) -0.002(8) 0.023(9) 0.017(8)
O2 0.066(7) 0.090(9) 0.095(10) -0.017(7) 0.030(7) -0.011(7)
O3 0.080(8) 0.068(7) 0.093(10) -0.023(6) 0.037(7) 0.005(6)
O4 0.058(7) 0.101(9) 0.113(12) -0.008(8) 0.037(8) -0.008(7)
O5 0.111(11) 0.093(9) 0.092(11) -0.006(8) 0.040(9) 0.027(9)
O6 0.071(8) 0.098(9) 0.107(11) -0.050(8) 0.022(8) 0.015(7)
C1 0.077(12) 0.081(11) 0.069(13) -0.016(9) 0.019(10) 0.012(10)
C2 0.082(13) 0.058(9) 0.070(12) -0.012(8) 0.018(10) 0.019(9)
C3 0.041(8) 0.080(11) 0.106(15) -0.008(11) 0.020(9) -0.009(8)
C4 0.062(11) 0.059(9) 0.104(15) -0.013(9) 0.011(10) 0.006(8)
C5 0.107(15) 0.062(10) 0.069(13) 0.000(8) 0.039(11) 0.019(10)
C6 0.036(8) 0.092(13) 0.14(2) 0.004(13) 0.026(11) -0.003(9)

loop_
_atom_type_symbol
_atom_type_description
_atom_type_scat_dispersion_real
_atom_type_scat_dispersion_imag
_atom_type_scat_source
C C 0.0033 0.0016 'International Tables Vol C Tables 4.2.6.8 and 6.1.1.4'
H H 0.0000 0.0000 'International Tables Vol C Tables 4.2.6.8 and 6.1.1.4'
O O 0.0106 0.0060 'International Tables Vol C Tables 4.2.6.8 and 6.1.1.4'
N N 0.0061 0.0033 'International Tables Vol C Tables 4.2.6.8 and 6.1.1.4'
Re Re -1.0185 7.2310 'International Tables Vol C Tables 4.2.6.8 and 6.1.1.4'

loop_
_geom_angle_atom_site_label_1
_geom_angle_atom_site_label_2
_geom_angle_atom_site_label_3
_geom_angle
_geom_angle_site_symmetry_1
_geom_angle_site_symmetry_3
_geom_angle_publ_flag
C1 Re1 C2 85.1(8) . . ?
C1 Re1 C3 88.1(8) . . ?
C2 Re1 C3 84.7(6) . . ?
C1 Re1 O7 100.3(7) . . ?
C2 Re1 O7 173.6(6) . . ?
C3 Re1 O7 98.9(5) . . ?
C1 Re1 O8 171.9(7) . . ?
C2 Re1 O8 101.9(6) . . ?
C3 Re1 O8 96.5(7) . . ?
O7 Re1 O8 72.5(4) . . ?
C1 Re1 N1 93.5(6) . . ?
C2 Re1 N1 94.4(6) . . ?
C3 Re1 N1 178.1(7) . . ?
O7 Re1 N1 81.9(4) . . ?
O8 Re1 N1 82.1(5) . . ?
C5 Re2 C4 87.3(9) . . ?
C5 Re2 C6 87.5(8) . . ?
C4 Re2 C6 87.2(7) . . ?
C5 Re2 O8 102.2(7) . . ?
C4 Re2 O8 170.0(6) . . ?
C6 Re2 O8 96.3(6) . . ?
C5 Re2 O7 172.5(6) . . ?
C4 Re2 O7 98.0(6) . . ?
C6 Re2 O7 98.0(7) . . ?
O8 Re2 O7 72.3(4) . . ?
C5 Re2 N2 90.3(6) . 3_655 ?
C4 Re2 N2 95.0(6) . 3_655 ?
C6 Re2 N2 176.8(8) . 3_655 ?
O8 Re2 N2 81.9(4) . 3_655 ?
O7 Re2 N2 84.1(5) . 3_655 ?
Re1 O7 Re2 105.1(5) . . ?
Re2 O8 Re1 104.7(5) . . ?
C7 N1 C11 114.0(14) . . ?
C7 N1 Re1 122.6(11) . . ?
C11 N1 Re1 123.0(11) . . ?
C12 N2 C16 117.7(14) . . ?
C12 N2 Re2 120.1(11) . 3_655 ?
C16 N2 Re2 122.3(10) . 3_655 ?
N1 C7 C8 124.5(16) . . ?
C7 C8 C9 120.3(15) . . ?
C10 C9 C8 116.4(14) . . ?
C10 C9 C14 123.3(14) . . ?
C8 C9 C14 120.2(13) . . ?
C11 C10 C9 119.4(16) . . ?
N1 C11 C10 125.0(16) . . ?
N2 C12 C13 120.9(16) . . ?
C14 C13 C12 120.9(16) . . ?
C15 C14 C13 115.5(16) . . ?
C15 C14 C9 125.0(15) . . ?
C13 C14 C9 119.4(14) . . ?
C14 C15 C16 122.4(15) . . ?
N2 C16 C15 122.7(15) . . ?
O1 C1 Re1 178.6(16) . . ?
O2 C2 Re1 176.6(17) . . ?
O3 C3 Re1 176.0(18) . . ?
O4 C4 Re2 176.4(16) . . ?
O5 C5 Re2 177.4(19) . . ?
O6 C6 Re2 178(2) . . ?
O1S C2S C1S 129(5) . . ?
C3S O1S C2S 128(4) . . ?
C4S C3S O1S 143(6) . . ?

loop_
_geom_bond_atom_site_label_1
_geom_bond_atom_site_label_2
_geom_bond_distance
_geom_bond_site_symmetry_2
_geom_bond_publ_flag
Re1 C1 1.84(2) . ?
Re1 C2 1.91(2) . ?
Re1 C3 1.93(2) . ?
Re1 O7 2.126(11) . ?
Re1 O8 2.157(13) . ?
Re1 N1 2.230(12) . ?
Re2 C5 1.83(2) . ?
Re2 C4 1.871(19) . ?
Re2 C6 1.94(2) . ?
Re2 O8 2.136(11) . ?
Re2 O7 2.157(12) . ?
Re2 N2 2.228(13) 3_655 ?
N1 C7 1.33(2) . ?
N1 C11 1.338(19) . ?
N2 C12 1.33(2) . ?
N2 C16 1.34(2) . ?
N2 Re2 2.228(13) 3_655 ?
C7 C8 1.34(2) . ?
C8 C9 1.37(2) . ?
C9 C10 1.37(2) . ?
C9 C14 1.49(2) . ?
C10 C11 1.34(2) . ?
C12 C13 1.45(2) . ?
C13 C14 1.37(2) . ?
C14 C15 1.37(2) . ?
C15 C16 1.38(2) . ?
O1 C1 1.22(2) . ?
O2 C2 1.15(2) . ?
O3 C3 1.15(2) . ?
O4 C4 1.18(2) . ?
O5 C5 1.19(2) . ?
O6 C6 1.15(2) . ?
C1S C2S 1.32(6) . ?
C2S O1S 1.28(6) . ?
O1S C3S 1.27(5) . ?
C3S C4S 1.17(6) . ?

loop_
_geom_torsion_atom_site_label_1
_geom_torsion_atom_site_label_2
_geom_torsion_atom_site_label_3
_geom_torsion_atom_site_label_4
_geom_torsion
_geom_torsion_site_symmetry_1
_geom_torsion_site_symmetry_2
_geom_torsion_site_symmetry_3
_geom_torsion_site_symmetry_4
_geom_torsion_publ_flag
C1 Re1 O7 Re2 165.8(6) . . . . ?
C2 Re1 O7 Re2 -47(5) . . . . ?
C3 Re1 O7 Re2 76.2(7) . . . . ?
O8 Re1 O7 Re2 -17.8(4) . . . . ?
N1 Re1 O7 Re2 -102.1(5) . . . . ?
C5 Re2 O7 Re1 61(5) . . . . ?
C4 Re2 O7 Re1 -164.4(6) . . . . ?
C6 Re2 O7 Re1 -76.1(7) . . . . ?
O8 Re2 O7 Re1 18.0(4) . . . . ?
N2 Re2 O7 Re1 101.4(5) 3_655 . . . ?
C5 Re2 O8 Re1 167.4(6) . . . . ?
C4 Re2 O8 Re1 -32(4) . . . . ?
C6 Re2 O8 Re1 78.6(8) . . . . ?
O7 Re2 O8 Re1 -17.7(4) . . . . ?
N2 Re2 O8 Re1 -104.1(5) 3_655 . . . ?
C1 Re1 O8 Re2 44(4) . . . . ?
C2 Re1 O8 Re2 -165.2(6) . . . . ?
C3 Re1 O8 Re2 -79.3(6) . . . . ?
O7 Re1 O8 Re2 18.0(4) . . . . ?
N1 Re1 O8 Re2 101.9(5) . . . . ?
C1 Re1 N1 C7 58.0(16) . . . . ?
C2 Re1 N1 C7 143.4(16) . . . . ?
C3 Re1 N1 C7 -156(17) . . . . ?
O7 Re1 N1 C7 -41.9(15) . . . . ?
O8 Re1 N1 C7 -115.2(15) . . . . ?
C1 Re1 N1 C11 -114.4(15) . . . . ?
C2 Re1 N1 C11 -29.0(15) . . . . ?
C3 Re1 N1 C11 31(18) . . . . ?
O7 Re1 N1 C11 145.7(14) . . . . ?
O8 Re1 N1 C11 72.4(14) . . . . ?
C11 N1 C7 C8 -4(3) . . . . ?
Re1 N1 C7 C8 -177.6(16) . . . . ?
N1 C7 C8 C9 0(3) . . . . ?
C7 C8 C9 C10 5(3) . . . . ?
C7 C8 C9 C14 -177.1(18) . . . . ?
C8 C9 C10 C11 -6(3) . . . . ?
C14 C9 C10 C11 176.6(17) . . . . ?
C7 N1 C11 C10 4(3) . . . . ?
Re1 N1 C11 C10 176.9(15) . . . . ?
C9 C10 C11 N1 1(3) . . . . ?
C16 N2 C12 C13 1(3) . . . . ?
Re2 N2 C12 C13 -178.5(15) 3_655 . . . ?
N2 C12 C13 C14 -2(3) . . . . ?
C12 C13 C14 C15 1(3) . . . . ?
C12 C13 C14 C9 -174.5(18) . . . . ?
C10 C9 C14 C15 -167.3(17) . . . . ?
C8 C9 C14 C15 15(3) . . . . ?
C10 C9 C14 C13 8(3) . . . . ?
C8 C9 C14 C13 -169.6(17) . . . . ?
C13 C14 C15 C16 0(3) . . . . ?
C9 C14 C15 C16 175.9(18) . . . . ?
C12 N2 C16 C15 1(3) . . . . ?
Re2 N2 C16 C15 -179.8(14) 3_655 . . . ?
C14 C15 C16 N2 -2(3) . . . . ?
C2 Re1 C1 O1 98(78) . . . . ?
C3 Re1 C1 O1 13(78) . . . . ?
O7 Re1 C1 O1 -85(78) . . . . ?
O8 Re1 C1 O1 -111(77) . . . . ?
N1 Re1 C1 O1 -168(78) . . . . ?
C1 Re1 C2 O2 149(23) . . . . ?
C3 Re1 C2 O2 -123(23) . . . . ?
O7 Re1 C2 O2 1(27) . . . . ?
O8 Re1 C2 O2 -27(23) . . . . ?
N1 Re1 C2 O2 55(23) . . . . ?
C1 Re1 C3 O3 -46(22) . . . . ?
C2 Re1 C3 O3 -132(22) . . . . ?
O7 Re1 C3 O3 54(22) . . . . ?
O8 Re1 C3 O3 127(22) . . . . ?
N1 Re1 C3 O3 168(15) . . . . ?
C5 Re2 C4 O4 161(28) . . . . ?
C6 Re2 C4 O4 -111(28) . . . . ?
O8 Re2 C4 O4 0(31) . . . . ?
O7 Re2 C4 O4 -14(28) . . . . ?
N2 Re2 C4 O4 71(28) 3_655 . . . ?
C4 Re2 C5 O5 -25(35) . . . . ?
C6 Re2 C5 O5 -113(35) . . . . ?
O8 Re2 C5 O5 151(35) . . . . ?
O7 Re2 C5 O5 110(34) . . . . ?
N2 Re2 C5 O5 70(35) 3_655 . . . ?
C5 Re2 C6 O6 124(50) . . . . ?
C4 Re2 C6 O6 36(50) . . . . ?
O8 Re2 C6 O6 -134(50) . . . . ?
O7 Re2 C6 O6 -61(50) . . . . ?
N2 Re2 C6 O6 169(43) 3_655 . . . ?
C1S C2S O1S C3S 152(6) . . . . ?
C2S O1S C3S C4S -100(10) . . . . ?
